data_4314929
loop_
_publ_author_name
'William C. Ewing'
'Patrick J. Carroll'
'Larry G. Sneddon'

_publ_section_title
;
 Efficient Syntheses of 5-X-B10H13 Halodecaboranes via the Photochemical
 (X = I) and/or Base-Catalyzed (X = Cl, Br, I) Isomerization Reactions of
 6-X-B10H13
;
_journal_name_full 'Inorganic Chemistry'
_journal_page_first 1983
_journal_page_last 1994
_journal_paper_doi 10.1021/ic9024487
_journal_volume 49
_journal_year 2010
_chemical_formula_sum 'B10 H13 I'
_chemical_formula_weight 248.10
_space_group_IT_number 14
_symmetry_cell_setting monoclinic
_symmetry_Int_Tables_number 14
_symmetry_space_group_name_Hall '-P 2ybc'
_symmetry_space_group_name_H-M 'P 1 21/c 1'
_atom_sites_solution_hydrogens difmap
_atom_sites_solution_primary direct
_audit_creation_method SHELXL-97
_cell_angle_alpha 90.00
_cell_angle_beta 92.308(5)
_cell_angle_gamma 90.00
_cell_formula_units_Z 4
_cell_length_a 12.803(3)
_cell_length_b 7.2932(15)
_cell_length_c 10.874(2)
_cell_measurement_temperature 160(1)
_cell_volume 1014.5(4)
_computing_data_collection 'CrystalClear (Rigaku, 1999)'
_computing_data_reduction 'CrystalClear (Rigaku, 1999)'
_computing_structure_refinement 'SHELXL-97 (Sheldrick, 1997)'
_computing_structure_solution 'SIR97 (Altomare, 1999)'
_diffrn_ambient_temperature 160(1)
_diffrn_measured_fraction_theta_full 0.992
_diffrn_measured_fraction_theta_max 0.992
_diffrn_measurement_device 'CCD Area Detector'
_diffrn_measurement_device_type 'Rigaku Mercury'
_diffrn_measurement_method 'phi and omega rotations'
_diffrn_radiation_monochromator graphite
_diffrn_radiation_source 'rotating anode'
_diffrn_radiation_type MoK\a
_diffrn_radiation_wavelength 0.71073
_diffrn_reflns_av_R_equivalents 0.0272
_diffrn_reflns_av_sigmaI/netI 0.0245
_diffrn_reflns_limit_h_max 14
_diffrn_reflns_limit_h_min -16
_diffrn_reflns_limit_k_max 7
_diffrn_reflns_limit_k_min -9
_diffrn_reflns_limit_l_max 14
_diffrn_reflns_limit_l_min -14
_diffrn_reflns_number 9143
_diffrn_reflns_theta_full 27.49
_diffrn_reflns_theta_max 27.49
_diffrn_reflns_theta_min 3.18
_exptl_absorpt_coefficient_mu 3.077
_exptl_absorpt_correction_T_max 1.0000
_exptl_absorpt_correction_T_min 0.5888
_exptl_absorpt_correction_type multi-scan
_exptl_absorpt_process_details
;  Shape and scale corrections using equivalent reflections.
   Shape function based on spherical harmonics.
   Highest even and odd order for spherical harmonics:  4  and  3
   Laue group:  mmm
   Friedel opposites are equivalent.
;
_exptl_crystal_density_diffrn 1.624
_exptl_crystal_density_method 'not measured'
_exptl_crystal_F_000 464
_exptl_crystal_size_max 0.40
_exptl_crystal_size_mid 0.18
_exptl_crystal_size_min 0.06
_refine_diff_density_max 0.963
_refine_diff_density_min -1.245
_refine_diff_density_rms 0.125
_refine_ls_extinction_method none
_refine_ls_goodness_of_fit_ref 1.156
_refine_ls_hydrogen_treatment refall
_refine_ls_matrix_type full
_refine_ls_number_parameters 153
_refine_ls_number_reflns 2314
_refine_ls_number_restraints 0
_refine_ls_restrained_S_all 1.156
_refine_ls_R_factor_all 0.0389
_refine_ls_R_factor_gt 0.0354
_refine_ls_shift/su_max 0.001
_refine_ls_shift/su_mean 0.000
_refine_ls_structure_factor_coef Fsqd
_refine_ls_weighting_details 'calc w=1/[\s^2^(Fo^2^)+(0.0389P)^2^+2.9917P] where P=(Fo^2^+2Fc^2^)/3'
_refine_ls_weighting_scheme calc
_refine_ls_wR_factor_gt 0.0945
_refine_ls_wR_factor_ref 0.0962
_reflns_number_gt 2067
_reflns_number_total 2314
_reflns_threshold_expression >2sigma(I)
_cod_data_source_file ic9024487_si_002_1.cif
_cod_data_source_block UP3334
_cod_depositor_comments
;
The following automatic conversions were performed:

data name '_atom_site_symetry_multiplicity' was replaced with
'_atom_site_symmetry_multiplicity' as specified in the replacement
file 'data/replacement-values/replacement_tags.lst'.

Automatic conversion script
Id: cif_correct_tags 9268 2022-04-12 08:56:07Z antanas 
;
_cod_original_sg_symbol_H-M 'P 21/c '
_cod_original_formula_sum 'H13 B10 I'
_cod_database_code 4314929

loop_
_symmetry_equiv_pos_as_xyz
'x, y, z'
'-x, y+1/2, -z+1/2'
'-x, -y, -z'
'x, -y-1/2, z-1/2'

loop_
_atom_site_label
_atom_site_type_symbol
_atom_site_fract_x
_atom_site_fract_y
_atom_site_fract_z
_atom_site_U_iso_or_equiv
_atom_site_adp_type
_atom_site_occupancy
_atom_site_symmetry_multiplicity
_atom_site_calc_flag
_atom_site_refinement_flags
_atom_site_disorder_assembly
_atom_site_disorder_group
I1 I 0.39311(2) 0.19664(5) 0.97974(3) 0.03905(13) Uani 1 1 d . . .
B1 B 0.1901(4) 0.4894(6) 0.9104(4) 0.0269(9) Uani 1 1 d . . .
B2 B 0.3017(4) 0.6330(7) 0.8967(4) 0.0309(10) Uani 1 1 d . . .
B3 B 0.1768(5) 0.7059(6) 0.8358(5) 0.0333(11) Uani 1 1 d . . .
B4 B 0.0915(4) 0.5228(7) 0.7932(5) 0.0304(10) Uani 1 1 d . . .
B5 B 0.3073(4) 0.3933(6) 0.8658(4) 0.0256(9) Uani 1 1 d . . .
B6 B 0.3789(4) 0.5584(8) 0.7815(5) 0.0348(11) Uani 1 1 d . . .
B7 B 0.2878(5) 0.7380(8) 0.7481(5) 0.0387(12) Uani 1 1 d . . .
B8 B 0.1478(5) 0.6640(7) 0.6800(5) 0.0351(11) Uani 1 1 d . . .
B9 B 0.1264(4) 0.4248(7) 0.6561(5) 0.0345(11) Uani 1 1 d . . .
B10 B 0.1688(4) 0.3194(6) 0.7980(5) 0.0275(9) Uani 1 1 d . . .
H1 H 0.171(4) 0.448(7) 1.002(4) 0.032(12) Uiso 1 1 d . . .
H2 H 0.334(4) 0.702(7) 0.977(5) 0.034(14) Uiso 1 1 d . . .
H3 H 0.151(5) 0.855(9) 0.888(6) 0.056(17) Uiso 1 1 d . . .
H4 H 0.011(4) 0.531(8) 0.814(5) 0.048(15) Uiso 1 1 d . . .
H6 H 0.461(4) 0.536(8) 0.777(5) 0.042(14) Uiso 1 1 d . . .
H7 H 0.317(5) 0.884(10) 0.723(6) 0.067(19) Uiso 1 1 d . . .
H8 H 0.109(4) 0.751(8) 0.620(5) 0.044(15) Uiso 1 1 d . . .
H9 H 0.077(4) 0.369(7) 0.584(5) 0.037(13) Uiso 1 1 d . . .
H10 H 0.140(4) 0.181(7) 0.818(4) 0.030(13) Uiso 1 1 d . . .
H56 H 0.342(4) 0.381(7) 0.767(4) 0.030(12) Uiso 1 1 d . . .
H67 H 0.332(4) 0.619(8) 0.683(5) 0.047(15) Uiso 1 1 d . . .
H89 H 0.185(4) 0.545(8) 0.611(5) 0.047(15) Uiso 1 1 d . . .
H910 H 0.200(5) 0.325(8) 0.700(6) 0.055(18) Uiso 1 1 d . . .

loop_
_atom_site_aniso_label
_atom_site_aniso_U_11
_atom_site_aniso_U_22
_atom_site_aniso_U_33
_atom_site_aniso_U_23
_atom_site_aniso_U_13
_atom_site_aniso_U_12
I1 0.03443(19) 0.0484(2) 0.03415(19) 0.00635(12) -0.00108(12) 0.01206(13)
B1 0.036(2) 0.020(2) 0.025(2) -0.0006(17) 0.0059(18) -0.0006(17)
B2 0.042(3) 0.028(2) 0.022(2) -0.0043(18) 0.0041(19) -0.013(2)
B3 0.053(3) 0.018(2) 0.030(2) 0.0016(18) 0.009(2) -0.002(2)
B4 0.030(2) 0.026(2) 0.035(2) 0.0062(19) 0.0022(19) 0.0040(18)
B5 0.029(2) 0.026(2) 0.022(2) -0.0002(17) 0.0013(17) 0.0018(17)
B6 0.037(3) 0.041(3) 0.026(2) -0.005(2) 0.006(2) -0.013(2)
B7 0.061(4) 0.028(2) 0.028(3) -0.002(2) 0.012(2) -0.015(2)
B8 0.047(3) 0.031(2) 0.027(2) 0.0061(19) 0.002(2) 0.004(2)
B9 0.036(2) 0.033(3) 0.034(3) -0.001(2) -0.007(2) 0.000(2)
B10 0.026(2) 0.022(2) 0.034(2) -0.0012(17) -0.0027(18) -0.0020(17)

loop_
_atom_type_symbol
_atom_type_description
_atom_type_scat_dispersion_real
_atom_type_scat_dispersion_imag
_atom_type_scat_source
B B 0.0013 0.0007 'International Tables Vol C Tables 4.2.6.8 and 6.1.1.4'
H H 0.0000 0.0000 'International Tables Vol C Tables 4.2.6.8 and 6.1.1.4'
I I -0.4742 1.8119 'International Tables Vol C Tables 4.2.6.8 and 6.1.1.4'

loop_
_geom_angle_atom_site_label_1
_geom_angle_atom_site_label_2
_geom_angle_atom_site_label_3
_geom_angle
_geom_angle_site_symmetry_1
_geom_angle_site_symmetry_3
_geom_angle_publ_flag
B5 B1 B10 68.5(3) . . ?
B5 B1 B4 116.8(3) . . ?
B10 B1 B4 60.7(3) . . ?
B5 B1 B3 107.3(3) . . ?
B10 B1 B3 107.5(3) . . ?
B4 B1 B3 59.9(3) . . ?
B5 B1 B2 60.7(3) . . ?
B10 B1 B2 117.4(3) . . ?
B4 B1 B2 114.2(3) . . ?
B3 B1 B2 60.2(3) . . ?
B5 B1 H1 112(3) . . ?
B10 B1 H1 114(3) . . ?
B4 B1 H1 121(3) . . ?
B3 B1 H1 130(3) . . ?
B2 B1 H1 117(3) . . ?
B6 B2 B5 61.5(3) . . ?
B6 B2 B1 111.2(3) . . ?
B5 B2 B1 58.5(3) . . ?
B6 B2 B3 110.9(4) . . ?
B5 B2 B3 105.3(3) . . ?
B1 B2 B3 59.8(3) . . ?
B6 B2 B7 61.0(3) . . ?
B5 B2 B7 104.7(3) . . ?
B1 B2 B7 106.0(4) . . ?
B3 B2 B7 58.9(3) . . ?
B6 B2 H2 122(3) . . ?
B5 B2 H2 126(3) . . ?
B1 B2 H2 119(3) . . ?
B3 B2 H2 118(3) . . ?
B7 B2 H2 124(3) . . ?
B8 B3 B7 69.0(3) . . ?
B8 B3 B4 60.7(3) . . ?
B7 B3 B4 117.4(4) . . ?
B8 B3 B1 107.4(3) . . ?
B7 B3 B1 107.5(4) . . ?
B4 B3 B1 59.9(3) . . ?
B8 B3 B2 117.3(4) . . ?
B7 B3 B2 60.7(3) . . ?
B4 B3 B2 113.9(3) . . ?
B1 B3 B2 60.0(3) . . ?
B8 B3 H3 122(3) . . ?
B7 B3 H3 111(3) . . ?
B4 B3 H3 126(3) . . ?
B1 B3 H3 125(3) . . ?
B2 B3 H3 109(3) . . ?
B9 B4 B1 111.2(3) . . ?
B9 B4 B3 111.0(4) . . ?
B1 B4 B3 60.2(3) . . ?
B9 B4 B8 61.1(3) . . ?
B1 B4 B8 106.2(4) . . ?
B3 B4 B8 58.9(3) . . ?
B9 B4 B10 61.2(3) . . ?
B1 B4 B10 59.1(3) . . ?
B3 B4 B10 106.4(3) . . ?
B8 B4 B10 105.2(4) . . ?
B9 B4 H4 119(3) . . ?
B1 B4 H4 122(3) . . ?
B3 B4 H4 120(3) . . ?
B8 B4 H4 123(3) . . ?
B10 B4 H4 125(3) . . ?
B1 B5 B2 60.8(3) . . ?
B1 B5 B6 109.7(3) . . ?
B2 B5 B6 57.4(3) . . ?
B1 B5 B10 56.1(2) . . ?
B2 B5 B10 107.3(3) . . ?
B6 B5 B10 117.7(3) . . ?
B1 B5 I1 122.0(3) . . ?
B2 B5 I1 124.4(3) . . ?
B6 B5 I1 118.7(3) . . ?
B10 B5 I1 117.5(3) . . ?
B1 B5 H56 130(2) . . ?
B2 B5 H56 105(3) . . ?
B6 B5 H56 51(2) . . ?
B10 B5 H56 90(2) . . ?
I1 B5 H56 106(2) . . ?
B2 B6 B7 61.6(3) . . ?
B2 B6 B5 61.1(3) . . ?
B7 B6 B5 104.8(4) . . ?
B2 B6 H6 133(3) . . ?
B7 B6 H6 138(3) . . ?
B5 B6 H6 117(3) . . ?
B2 B6 H56 100(2) . . ?
B7 B6 H56 117(2) . . ?
B5 B6 H56 42(2) . . ?
H6 B6 H56 100(4) . . ?
B2 B6 H67 104(3) . . ?
B7 B6 H67 45(3) . . ?
B5 B6 H67 115(3) . . ?
H6 B6 H67 116(4) . . ?
H56 B6 H67 95(3) . . ?
B3 B7 B6 109.1(4) . . ?
B3 B7 B2 60.4(3) . . ?
B6 B7 B2 57.4(3) . . ?
B3 B7 B8 55.2(3) . . ?
B6 B7 B8 116.7(4) . . ?
B2 B7 B8 106.0(3) . . ?
B3 B7 H7 121(3) . . ?
B6 B7 H7 121(3) . . ?
B2 B7 H7 125(3) . . ?
B8 B7 H7 117(3) . . ?
B3 B7 H67 127(3) . . ?
B6 B7 H67 46(3) . . ?
B2 B7 H67 100(3) . . ?
B8 B7 H67 91(3) . . ?
H7 B7 H67 110(4) . . ?
B3 B8 B4 60.4(3) . . ?
B3 B8 B9 109.7(4) . . ?
B4 B8 B9 58.0(3) . . ?
B3 B8 B7 55.8(3) . . ?
B4 B8 B7 106.5(3) . . ?
B9 B8 B7 116.9(4) . . ?
B3 B8 H8 126(3) . . ?
B4 B8 H8 127(3) . . ?
B9 B8 H8 116(3) . . ?
B7 B8 H8 119(3) . . ?
B3 B8 H89 129(3) . . ?
B4 B8 H89 101(3) . . ?
B9 B8 H89 45(3) . . ?
B7 B8 H89 93(3) . . ?
H8 B8 H89 104(4) . . ?
B4 B9 B8 60.9(3) . . ?
B4 B9 B10 60.9(3) . . ?
B8 B9 B10 104.8(3) . . ?
B4 B9 H9 129(3) . . ?
B8 B9 H9 124(3) . . ?
B10 B9 H9 128(3) . . ?
B4 B9 H89 103(3) . . ?
B8 B9 H89 45(3) . . ?
B10 B9 H89 118(2) . . ?
H9 B9 H89 109(4) . . ?
B4 B9 H910 97(3) . . ?
B8 B9 H910 113(3) . . ?
B10 B9 H910 40(3) . . ?
H9 B9 H910 118(4) . . ?
H89 B9 H910 95(4) . . ?
B1 B10 B4 60.2(3) . . ?
B1 B10 B9 109.3(3) . . ?
B4 B10 B9 57.9(3) . . ?
B1 B10 B5 55.4(2) . . ?
B4 B10 B5 105.9(3) . . ?
B9 B10 B5 116.3(3) . . ?
B1 B10 H10 124(3) . . ?
B4 B10 H10 125(3) . . ?
B9 B10 H10 118(3) . . ?
B5 B10 H10 119(3) . . ?
B1 B10 H910 125(3) . . ?
B4 B10 H910 99(3) . . ?
B9 B10 H910 45(3) . . ?
B5 B10 H910 90(3) . . ?
H10 B10 H910 110(4) . . ?
B5 H56 B6 88(3) . . ?
B6 H67 B7 89(4) . . ?
B8 H89 B9 90(4) . . ?
B9 H910 B10 95(4) . . ?

loop_
_geom_bond_atom_site_label_1
_geom_bond_atom_site_label_2
_geom_bond_distance
_geom_bond_site_symmetry_2
_geom_bond_publ_flag
I1 B5 2.166(5) . ?
B1 B5 1.742(7) . ?
B1 B10 1.755(6) . ?
B1 B4 1.774(7) . ?
B1 B3 1.780(6) . ?
B1 B2 1.782(7) . ?
B1 H1 1.08(5) . ?
B2 B6 1.715(7) . ?
B2 B5 1.781(7) . ?
B2 B3 1.787(8) . ?
B2 B7 1.791(7) . ?
B2 H2 1.08(5) . ?
B3 B8 1.747(8) . ?
B3 B7 1.759(8) . ?
B3 B4 1.775(7) . ?
B3 H3 1.27(6) . ?
B4 B9 1.729(7) . ?
B4 B8 1.780(7) . ?
B4 B10 1.783(7) . ?
B4 H4 1.07(6) . ?
B5 B6 1.788(7) . ?
B5 B10 1.968(7) . ?
B5 H56 1.19(5) . ?
B6 B7 1.781(9) . ?
B6 H6 1.06(6) . ?
B6 H56 1.38(5) . ?
B6 H67 1.28(5) . ?
B7 B8 1.986(9) . ?
B7 H7 1.16(7) . ?
B7 H67 1.27(6) . ?
B8 B9 1.784(8) . ?
B8 H8 1.03(6) . ?
B8 H89 1.26(6) . ?
B9 B10 1.789(7) . ?
B9 H9 1.07(5) . ?
B9 H89 1.27(6) . ?
B9 H910 1.27(6) . ?
B10 H10 1.10(5) . ?
B10 H910 1.16(6) . ?
